data_4027229
loop_
_publ_author_name
'Murali Mohan Guru'
'Tharmalingam Punniyamurthy'

_publ_section_title
;
 Copper(II)-Catalyzed Aerobic Oxidative Synthesis of Substituted 1,2,3-
 and 1,2,4-Triazoles from Bisarylhydrazones via C-H
 Functionalization/C-C/N-N/C-N Bonds Formation
;
_journal_name_full 'Journal of Organic Chemistry'
_journal_page_first 5063
_journal_page_last 5073
_journal_paper_doi 10.1021/jo300592t
_journal_volume 77
_journal_year 2012
_chemical_formula_sum 'C22 H18 N4 S2'
_chemical_formula_weight 402.54
_chemical_name_systematic
; 
 ? 
;
_space_group_IT_number 33
_symmetry_cell_setting orthorhombic
_symmetry_space_group_name_Hall 'P 2c -2n'
_symmetry_space_group_name_H-M 'P n a 21'
_atom_sites_solution_hydrogens geom
_atom_sites_solution_primary direct
_atom_sites_solution_secondary difmap
_audit_creation_method SHELXL-97
_cell_angle_alpha 90.00
_cell_angle_beta 90.00
_cell_angle_gamma 90.00
_cell_formula_units_Z 4
_cell_length_a 9.2005(5)
_cell_length_b 12.5030(6)
_cell_length_c 17.8158(9)
_cell_measurement_temperature 298(2)
_cell_measurement_theta_max 28.40
_cell_measurement_theta_min 1.99
_cell_volume 2049.42(18)
_computing_structure_refinement 'SHELXL-97 (Sheldrick, 1997)'
_computing_structure_solution 'SHELXS-97 (Sheldrick, 1990)'
_diffrn_ambient_temperature 298(2)
_diffrn_measured_fraction_theta_full 0.991
_diffrn_measured_fraction_theta_max 0.991
_diffrn_radiation_monochromator graphite
_diffrn_radiation_source 'fine-focus sealed tube'
_diffrn_radiation_type MoK\a
_diffrn_radiation_wavelength 0.71073
_diffrn_reflns_av_R_equivalents 0.0650
_diffrn_reflns_av_sigmaI/netI 0.0560
_diffrn_reflns_limit_h_max 12
_diffrn_reflns_limit_h_min -11
_diffrn_reflns_limit_k_max 15
_diffrn_reflns_limit_k_min -16
_diffrn_reflns_limit_l_max 23
_diffrn_reflns_limit_l_min -22
_diffrn_reflns_number 27337
_diffrn_reflns_theta_full 28.40
_diffrn_reflns_theta_max 28.40
_diffrn_reflns_theta_min 1.99
_exptl_absorpt_coefficient_mu 0.272
_exptl_absorpt_correction_T_max 0.924
_exptl_absorpt_correction_T_min 0.902
_exptl_absorpt_correction_type multi-scan
_exptl_absorpt_process_details SADBAS
_exptl_crystal_colour colorless
_exptl_crystal_density_diffrn 1.305
_exptl_crystal_description block
_exptl_crystal_F_000 840.0
_exptl_crystal_size_max 0.38
_exptl_crystal_size_mid 0.32
_exptl_crystal_size_min 0.29
_refine_diff_density_max 0.154
_refine_diff_density_min -0.233
_refine_diff_density_rms 0.034
_refine_ls_extinction_method SHELXL
_refine_ls_goodness_of_fit_ref 0.979
_refine_ls_matrix_type full
_refine_ls_number_parameters 258
_refine_ls_number_reflns 2439
_refine_ls_number_restraints 1
_refine_ls_restrained_S_all 0.979
_refine_ls_R_factor_all 0.1198
_refine_ls_R_factor_gt 0.0473
_refine_ls_shift/su_max 0.000
_refine_ls_shift/su_mean 0.000
_refine_ls_structure_factor_coef Fsqd
_refine_ls_weighting_details 'calc w=1/[\s^2^(Fo^2^)+(0.0325P)^2^+0.5543P] where P=(Fo^2^+2Fc^2^)/3'
_refine_ls_weighting_scheme calc
_refine_ls_wR_factor_gt 0.0884
_refine_ls_wR_factor_ref 0.1069
_reflns_number_gt 2539
_reflns_number_total 2635
_reflns_threshold_expression >2sigma(I)
_cod_data_source_file jo300592t_si_003.cif
_cod_data_source_block 1K'
_cod_database_code 4027229

loop_
_symmetry_equiv_pos_as_xyz
'x, y, z'
'-x, -y, z+1/2'
'-x+1/2, y+1/2, z+1/2'
'x+1/2, -y+1/2, z'

loop_
_atom_site_label
_atom_site_type_symbol
_atom_site_fract_x
_atom_site_fract_y
_atom_site_fract_z
_atom_site_U_iso_or_equiv
_atom_site_adp_type
_atom_site_occupancy
_atom_site_symmetry_multiplicity
_atom_site_calc_flag
_atom_site_refinement_flags
S1 S 0.08516(11) 0.16622(9) 0.72611(7) 0.0936(4) Uani 1 1 d .
S2 S 0.00167(12) -0.26052(7) 0.45390(7) 0.0881(3) Uani 1 1 d .
N3 N 0.0847(4) 0.0758(3) 0.3942(2) 0.0804(11) Uani 1 1 d .
N4 N 0.0547(3) -0.0247(2) 0.41480(16) 0.0637(7) Uani 1 1 d .
N2 N -0.0304(3) 0.07923(18) 0.58030(16) 0.0565(6) Uani 1 1 d .
N1 N -0.0914(3) 0.04705(19) 0.51369(15) 0.0564(7) Uani 1 1 d .
C17 C 0.2288(3) 0.0188(3) 0.2859(2) 0.0684(9) Uani 1 1 d .
H17 H 0.1982 -0.0517 0.2912 0.082 Uiso 1 1 calc R
C16 C 0.3212(4) 0.0447(4) 0.2316(3) 0.0946(13) Uani 1 1 d .
H16 H 0.3549 -0.0086 0.1996 0.113 Uiso 1 1 calc R
C15 C 0.3673(4) 0.1455(5) 0.2216(3) 0.1019(14) Uani 1 1 d .
H15 H 0.4327 0.1610 0.1833 0.122 Uiso 1 1 calc R
C14 C 0.3190(5) 0.2247(4) 0.2669(3) 0.0981(14) Uani 1 1 d .
H14 H 0.3504 0.2946 0.2593 0.118 Uiso 1 1 calc R
C13 C 0.2235(4) 0.2024(3) 0.3244(2) 0.0818(11) Uani 1 1 d .
H13 H 0.1902 0.2567 0.3557 0.098 Uiso 1 1 calc R
C12 C 0.1775(4) 0.0974(3) 0.3352(2) 0.0655(9) Uani 1 1 d .
C19 C -0.0637(4) -0.1476(2) 0.49708(19) 0.0581(8) Uani 1 1 d .
C20 C -0.1445(4) -0.1743(3) 0.5574(2) 0.0740(10) Uani 1 1 d .
H20 H -0.1887 -0.1243 0.5886 0.089 Uiso 1 1 calc R
C21 C -0.1551(4) -0.2856(3) 0.5686(3) 0.0851(11) Uani 1 1 d .
H21 H -0.2072 -0.3167 0.6076 0.102 Uiso 1 1 calc R
C22 C -0.0826(5) -0.3417(3) 0.5173(2) 0.0852(12) Uani 1 1 d .
H22 H -0.0785 -0.4160 0.5161 0.102 Uiso 1 1 calc R
C1 C -0.2387(3) 0.0769(2) 0.50155(18) 0.0519(7) Uani 1 1 d .
C6 C -0.3165(4) 0.1419(2) 0.55260(19) 0.0612(9) Uani 1 1 d .
H6 H -0.2695 0.1666 0.5954 0.073 Uiso 1 1 calc R
C5 C -0.4512(5) 0.1680(2) 0.5416(2) 0.0735(10) Uani 1 1 d .
H5 H -0.5008 0.2066 0.5782 0.088 Uiso 1 1 calc R
C4 C -0.5221(4) 0.1391(3) 0.4763(2) 0.0704(10) Uani 1 1 d .
H4 H -0.6174 0.1609 0.4680 0.085 Uiso 1 1 calc R
C3 C -0.4517(4) 0.0786(3) 0.4242(2) 0.0734(10) Uani 1 1 d .
H3 H -0.4989 0.0588 0.3802 0.088 Uiso 1 1 calc R
C2 C -0.3085(4) 0.0463(2) 0.4369(2) 0.0648(9) Uani 1 1 d .
H2 H -0.2606 0.0041 0.4018 0.078 Uiso 1 1 calc R
C18 C -0.0299(3) -0.0402(2) 0.47145(19) 0.0552(8) Uani 1 1 d .
C8 C 0.1673(4) 0.0825(2) 0.66477(19) 0.0613(9) Uani 1 1 d .
C9 C 0.3067(4) 0.0551(3) 0.6886(2) 0.0655(9) Uani 1 1 d .
H9 H 0.3690 0.0094 0.6629 0.079 Uiso 1 1 calc R
C10 C 0.3400(4) 0.1059(3) 0.7566(2) 0.0821(11) Uani 1 1 d .
H10 H 0.4288 0.0970 0.7807 0.099 Uiso 1 1 calc R
C11 C 0.2348(5) 0.1678(3) 0.7838(2) 0.0852(11) Uani 1 1 d .
H11 H 0.2413 0.2067 0.8282 0.102 Uiso 1 1 calc R
C7 C 0.0976(4) 0.0468(2) 0.59677(18) 0.0580(8) Uani 1 1 d .
H7 H 0.1458 0.0000 0.5647 0.070 Uiso 1 1 calc R
H3N H 0.056(3) 0.121(2) 0.4155(19) 0.052(11) Uiso 1 1 d .

loop_
_atom_site_aniso_label
_atom_site_aniso_U_11
_atom_site_aniso_U_22
_atom_site_aniso_U_33
_atom_site_aniso_U_23
_atom_site_aniso_U_13
_atom_site_aniso_U_12
S1 0.0894(7) 0.1016(8) 0.0898(8) -0.0208(7) 0.0037(7) 0.0096(6)
S2 0.1095(7) 0.0660(5) 0.0889(7) -0.0170(6) 0.0122(7) 0.0186(5)
N3 0.092(3) 0.059(2) 0.090(3) -0.0111(19) 0.025(2) 0.0084(18)
N4 0.0662(18) 0.0579(17) 0.067(2) -0.0102(15) 0.0014(16) 0.0048(13)
N2 0.0599(17) 0.0479(14) 0.0617(18) -0.0076(13) 0.0006(15) -0.0020(13)
N1 0.0553(16) 0.0520(14) 0.062(2) -0.0104(13) -0.0003(14) 0.0073(12)
C17 0.0513(19) 0.081(2) 0.073(2) -0.011(2) 0.0025(19) -0.0008(17)
C16 0.082(3) 0.122(4) 0.080(3) -0.018(3) -0.003(3) 0.013(3)
C15 0.077(3) 0.152(5) 0.077(3) 0.022(4) 0.007(3) 0.011(3)
C14 0.087(3) 0.103(3) 0.104(4) 0.033(3) -0.009(3) -0.004(3)
C13 0.079(3) 0.078(3) 0.089(3) 0.008(2) 0.009(2) 0.004(2)
C12 0.053(2) 0.079(2) 0.065(2) 0.0001(19) 0.0089(19) 0.0061(17)
C19 0.061(2) 0.0530(18) 0.060(2) -0.0105(16) -0.0040(18) 0.0078(15)
C20 0.080(2) 0.061(2) 0.081(3) -0.0085(19) 0.014(2) 0.0061(18)
C21 0.103(3) 0.062(2) 0.090(3) 0.004(2) 0.010(3) 0.000(2)
C22 0.108(3) 0.0510(19) 0.096(3) 0.002(2) 0.001(2) 0.003(2)
C1 0.0541(18) 0.0466(16) 0.055(2) -0.0003(15) 0.0020(17) -0.0011(14)
C6 0.063(2) 0.0579(19) 0.063(2) -0.0188(16) 0.0100(19) -0.0084(17)
C5 0.086(3) 0.0503(19) 0.084(3) -0.0067(19) 0.009(2) 0.0056(18)
C4 0.061(2) 0.062(2) 0.089(3) 0.007(2) 0.003(2) 0.0090(17)
C3 0.065(2) 0.075(2) 0.080(3) 0.002(2) -0.013(2) -0.0008(18)
C2 0.069(2) 0.0593(19) 0.066(2) -0.0028(17) -0.0001(19) 0.0043(16)
C18 0.0538(19) 0.0540(17) 0.058(2) -0.0112(15) -0.0002(16) 0.0040(15)
C8 0.074(2) 0.0502(17) 0.060(2) -0.0035(16) -0.0040(19) -0.0039(16)
C9 0.061(2) 0.073(2) 0.062(2) -0.0091(18) -0.0115(18) 0.0038(17)
C10 0.077(3) 0.089(3) 0.081(3) 0.006(2) -0.012(2) -0.001(2)
C11 0.111(3) 0.087(3) 0.058(2) -0.008(2) -0.009(2) -0.021(2)
C7 0.060(2) 0.0549(18) 0.059(2) -0.0060(16) 0.0028(17) 0.0015(16)

loop_
_atom_type_symbol
_atom_type_description
_atom_type_scat_dispersion_real
_atom_type_scat_dispersion_imag
_atom_type_scat_source
C C 0.0033 0.0016 'International Tables Vol C Tables 4.2.6.8 and 6.1.1.4'
N N 0.0061 0.0033 'International Tables Vol C Tables 4.2.6.8 and 6.1.1.4'
S S 0.1246 0.1234 'International Tables Vol C Tables 4.2.6.8 and 6.1.1.4'
H H 0.0000 0.0000 'International Tables Vol C Tables 4.2.6.8 and 6.1.1.4'

loop_
_geom_angle_atom_site_label_1
_geom_angle_atom_site_label_2
_geom_angle_atom_site_label_3
_geom_angle
C8 S1 C11 92.04(19)
C22 S2 C19 91.91(19)
N4 N3 C12 121.4(3)
N4 N3 H3N 121(3)
C12 N3 H3N 118(3)
C18 N4 N3 118.7(3)
C7 N2 N1 118.8(2)
N2 N1 C1 116.3(2)
N2 N1 C18 120.9(2)
C1 N1 C18 119.6(2)
C16 C17 C12 120.1(4)
C16 C17 H17 119.9
C12 C17 H17 119.9
C17 C16 C15 121.9(4)
C17 C16 H16 119.0
C15 C16 H16 119.0
C16 C15 C14 120.2(5)
C16 C15 H15 119.9
C14 C15 H15 119.9
C15 C14 C13 120.3(4)
C15 C14 H14 119.8
C13 C14 H14 119.8
C14 C13 C12 119.2(4)
C14 C13 H13 120.4
C12 C13 H13 120.4
N3 C12 C13 118.5(3)
N3 C12 C17 123.3(3)
C13 C12 C17 118.2(3)
C20 C19 C18 126.7(3)
C20 C19 S2 110.3(3)
C18 C19 S2 123.0(3)
C19 C20 C21 113.2(3)
C19 C20 H20 123.4
C21 C20 H20 123.4
C22 C21 C20 112.9(4)
C22 C21 H21 123.5
C20 C21 H21 123.5
C21 C22 S2 111.7(3)
C21 C22 H22 124.2
S2 C22 H22 124.2
C2 C1 C6 117.6(3)
C2 C1 N1 120.0(3)
C6 C1 N1 122.4(3)
C5 C6 C1 122.1(3)
C5 C6 H6 119.0
C1 C6 H6 118.9
C6 C5 C4 120.8(3)
C6 C5 H5 119.6
C4 C5 H5 119.6
C3 C4 C5 119.7(3)
C3 C4 H4 120.2
C5 C4 H4 120.2
C4 C3 C2 119.9(3)
C4 C3 H3 120.1
C2 C3 H3 120.1
C1 C2 C3 119.8(3)
C1 C2 H2 120.1
C3 C2 H2 120.1
N4 C18 N1 122.2(3)
N4 C18 C19 120.9(3)
N1 C18 C19 116.9(3)
C9 C8 C7 126.1(3)
C9 C8 S1 111.5(3)
C7 C8 S1 122.4(3)
C8 C9 C10 110.7(3)
C8 C9 H9 124.6
C10 C9 H9 124.6
C11 C10 C9 114.8(4)
C11 C10 H10 122.6
C9 C10 H10 122.6
C10 C11 S1 111.0(3)
C10 C11 H11 124.5
S1 C11 H11 124.5
N2 C7 C8 120.3(3)
N2 C7 H7 119.9
C8 C7 H7 119.9

loop_
_geom_bond_atom_site_label_1
_geom_bond_atom_site_label_2
_geom_bond_distance
S1 C8 1.692(3)
S1 C11 1.718(4)
S2 C22 1.705(4)
S2 C19 1.716(3)
N3 N4 1.339(4)
N3 C12 1.380(5)
N3 H3N 0.74(3)
N4 C18 1.289(4)
N2 C7 1.280(4)
N2 N1 1.373(4)
N1 C1 1.422(4)
N1 C18 1.441(4)
C17 C16 1.327(5)
C17 C12 1.401(5)
C17 H17 0.9300
C16 C15 1.343(6)
C16 H16 0.9300
C15 C14 1.354(6)
C15 H15 0.9300
C14 C13 1.378(5)
C14 H14 0.9300
C13 C12 1.392(5)
C13 H13 0.9300
C19 C20 1.349(5)
C19 C18 1.453(4)
C20 C21 1.409(5)
C20 H20 0.9300
C21 C22 1.330(5)
C21 H21 0.9300
C22 H22 0.9300
C1 C2 1.373(4)
C1 C6 1.414(4)
C6 C5 1.297(5)
C6 H6 0.9300
C5 C4 1.382(5)
C5 H5 0.9300
C4 C3 1.361(5)
C4 H4 0.9300
C3 C2 1.397(4)
C3 H3 0.9300
C2 H2 0.9300
C8 C9 1.393(4)
C8 C7 1.442(4)
C9 C10 1.400(5)
C9 H9 0.9300
C10 C11 1.331(5)
C10 H10 0.9300
C11 H11 0.9300
C7 H7 0.9300

loop_
_cod_related_entry_id
_cod_related_entry_database
_cod_related_entry_code
1 ChemSpider 30659497
